data_4062541
loop_
_publ_author_name
'Fenwick, Andrew E.'
'Phomphrai, Khamphee'
'Thorn, Matthew G.'
'Vilardo, Jonathan S.'
'Trefun, Christine A.'
'Hanna, Brigitte'
'Fanwick, Phillip E.'
'Rothwell, Ian P.'

_publ_section_title
;
 Formation of Neutral and Cationic Methyl Derivatives of Titanium Containing
 Cyclopentadienyl and Aryloxide Ancillary Ligation
;
_journal_coden_ASTM ORGND7
_journal_issue 9
_journal_name_full Organometallics
_journal_page_first 2146
_journal_page_last 2156
_journal_paper_doi 10.1021/om0341404
_journal_volume 23
_journal_year 2004
_chemical_formula_sum 'C38 H50 O Ti'
_chemical_formula_weight 570.72
_space_group_IT_number 14
_symmetry_cell_setting monoclinic
_symmetry_space_group_name_Hall '-P 2ybc'
_symmetry_space_group_name_H-M 'P 1 21/c 1'
_cell_angle_alpha 90.00
_cell_angle_beta 102.1226(11)
_cell_angle_gamma 90.00
_cell_formula_units_Z 8
_cell_length_a 12.0726(2)
_cell_length_b 21.8004(6)
_cell_length_c 26.0711(4)
_cell_measurement_temperature 203
_cell_volume 6708.6(4)
_diffrn_ambient_temperature 203
_exptl_crystal_density_diffrn 1.13
_cod_original_sg_symbol_H-M 'P 21/c'
_cod_original_formula_sum 'C38 H50 O1 Ti1'
_cod_database_code 4062541

loop_
_symmetry_equiv_pos_as_xyz
'x, y, z'
'-x, y+1/2, -z+1/2'
'-x, -y, -z'
'x, -y+1/2, z+1/2'

loop_
_atom_site_aniso_label
_atom_site_aniso_U_11
_atom_site_aniso_U_22
_atom_site_aniso_U_33
_atom_site_aniso_U_12
_atom_site_aniso_U_13
_atom_site_aniso_U_23
Ti(1) 0.0357(3) 0.0274(4) 0.0306(3) 0.0037(3) 0.0089(3) 0.0000(3)
Ti(2) 0.0434(4) 0.0285(4) 0.0285(3) -0.0046(3) 0.0041(3) 0.0029(3)
O(110) 0.0287(12) 0.0283(14) 0.0304(11) 0.0020(10) 0.0050(9) -0.0053(10)
O(210) 0.0354(12) 0.0255(15) 0.0304(11) 0.0018(10) 0.0117(10) 0.0029(10)
C(11) 0.042(2) 0.037(3) 0.0318(18) -0.0029(17) 0.0084(16) -0.0083(16)
C(12) 0.048(2) 0.031(2) 0.0343(18) 0.0102(18) 0.0158(16) 0.0035(16)
C(13) 0.0336(19) 0.051(3) 0.0301(18) 0.0038(18) 0.0075(15) 0.0001(17)
C(14) 0.042(2) 0.032(2) 0.0318(18) -0.0053(17) 0.0143(16) -0.0017(16)
C(15) 0.0365(19) 0.039(3) 0.0268(17) 0.0068(16) 0.0071(15) 0.0017(15)
C(16) 0.074(3) 0.069(4) 0.055(3) -0.026(3) 0.009(2) -0.027(2)
C(17) 0.095(3) 0.038(3) 0.065(3) 0.022(2) 0.030(2) 0.008(2)
C(18) 0.038(2) 0.120(5) 0.052(2) 0.007(2) -0.0018(19) 0.007(3)
C(19) 0.086(3) 0.044(3) 0.068(3) -0.023(2) 0.034(2) -0.005(2)
C(21) 0.049(2) 0.037(2) 0.0257(17) 0.0003(18) 0.0078(16) 0.0009(16)
C(22) 0.050(2) 0.053(3) 0.036(2) -0.004(2) 0.0120(17) 0.0118(19)
C(23) 0.068(3) 0.036(3) 0.0315(19) -0.016(2) 0.0015(18) 0.0063(17)
C(24) 0.058(2) 0.029(2) 0.0348(19) 0.0022(18) 0.0080(17) 0.0063(17)
C(25) 0.046(2) 0.030(2) 0.0263(17) -0.0020(17) 0.0014(15) 0.0071(15)
C(26) 0.083(3) 0.048(3) 0.045(2) 0.008(2) 0.014(2) -0.006(2)
C(27) 0.057(3) 0.108(5) 0.068(3) -0.005(3) 0.026(2) 0.019(3)
C(28) 0.103(4) 0.051(3) 0.065(3) -0.039(3) 0.000(3) 0.010(2)
C(29) 0.085(3) 0.044(3) 0.059(3) 0.018(2) 0.017(2) 0.000(2)
C(110) 0.061(3) 0.064(3) 0.042(2) 0.024(2) 0.0112(19) 0.018(2)
C(111) 0.0273(17) 0.027(2) 0.0226(15) -0.0014(15) 0.0095(13) 0.0012(14)
C(112) 0.0289(17) 0.029(2) 0.0217(15) -0.0012(15) 0.0057(13) 0.0020(14)
C(113) 0.0363(19) 0.024(2) 0.0255(16) -0.0002(15) 0.0091(14) -0.0009(14)
C(114) 0.0346(19) 0.033(2) 0.0348(18) 0.0030(16) 0.0117(15) -0.0032(16)
C(115) 0.0288(17) 0.030(2) 0.0292(17) 0.0006(15) 0.0092(14) 0.0016(15)
C(116) 0.0296(17) 0.025(2) 0.0215(15) -0.0034(14) 0.0088(13) 0.0030(14)
C(117) 0.066(3) 0.043(3) 0.091(3) -0.002(2) 0.039(2) -0.001(2)
C(118) 0.081(3) 0.060(3) 0.038(2) 0.033(2) 0.018(2) 0.007(2)
C(121) 0.0313(18) 0.038(2) 0.0262(17) -0.0048(16) 0.0077(14) -0.0136(16)
C(122) 0.038(2) 0.058(3) 0.043(2) 0.0055(19) 0.0026(17) -0.002(2)
C(123) 0.037(2) 0.095(4) 0.058(3) 0.019(2) -0.004(2) -0.011(3)
C(124) 0.027(2) 0.120(5) 0.072(3) -0.006(3) 0.006(2) -0.037(3)
C(125) 0.041(3) 0.106(4) 0.065(3) -0.026(3) 0.022(2) -0.018(3)
C(126) 0.043(2) 0.072(3) 0.040(2) -0.014(2) 0.0113(17) -0.006(2)
C(131) 0.045(2) 0.034(2) 0.0342(18) -0.0008(17) 0.0046(16) -0.0107(16)
C(132) 0.189(6) 0.105(5) 0.067(3) 0.081(5) -0.077(4) -0.057(3)
C(133) 0.284(10) 0.122(6) 0.109(5) -0.145(7) 0.095(6) -0.078(4)
C(134) 0.076(3) 0.152(6) 0.098(4) 0.025(4) 0.000(3) -0.093(4)
C(151) 0.0273(18) 0.045(3) 0.043(2) 0.0020(16) 0.0091(15) -0.0053(17)
C(152) 0.048(2) 0.115(5) 0.052(3) 0.034(3) -0.002(2) 0.005(3)
C(153) 0.041(2) 0.069(3) 0.082(3) 0.013(2) 0.005(2) -0.024(3)
C(154) 0.037(2) 0.063(4) 0.146(5) -0.004(2) 0.030(3) 0.001(3)
C(161) 0.0269(17) 0.027(2) 0.0300(18) -0.0001(15) 0.0052(14) -0.0027(15)
C(162) 0.045(2) 0.040(2) 0.0384(19) -0.0091(18) 0.0058(16) 0.0002(18)
C(163) 0.055(2) 0.036(3) 0.056(3) -0.0174(19) 0.0023(19) -0.0030(19)
C(164) 0.040(2) 0.047(3) 0.053(2) -0.0027(19) -0.0060(18) -0.017(2)
C(165) 0.039(2) 0.059(3) 0.0326(19) -0.004(2) 0.0026(16) -0.0107(19)
C(166) 0.0329(18) 0.038(2) 0.0307(18) -0.0037(16) 0.0065(14) -0.0032(16)
C(210) 0.051(2) 0.065(3) 0.051(2) -0.003(2) -0.0030(19) 0.001(2)
C(211) 0.0330(18) 0.028(2) 0.0207(15) -0.0013(15) 0.0054(13) -0.0013(14)
C(212) 0.0332(18) 0.035(2) 0.0230(16) -0.0001(16) 0.0069(14) -0.0030(15)
C(213) 0.0386(19) 0.039(2) 0.0277(17) -0.0096(17) 0.0095(15) -0.0030(16)
C(214) 0.049(2) 0.029(2) 0.0307(18) -0.0084(17) 0.0077(16) 0.0014(15)
C(215) 0.050(2) 0.030(2) 0.0252(17) 0.0039(17) 0.0042(16) -0.0034(15)
C(216) 0.0338(18) 0.028(2) 0.0204(15) 0.0040(15) 0.0037(13) -0.0028(14)
C(217) 0.061(3) 0.065(3) 0.070(3) -0.016(2) -0.013(2) 0.028(2)
C(218) 0.125(4) 0.038(3) 0.039(2) -0.009(3) 0.020(2) 0.0007(19)
C(221) 0.0347(19) 0.037(2) 0.041(2) 0.0026(16) 0.0185(16) 0.0012(17)
C(222) 0.051(2) 0.067(3) 0.069(3) 0.014(2) 0.011(2) -0.032(2)
C(223) 0.074(3) 0.070(4) 0.111(4) 0.015(3) 0.033(3) -0.039(3)
C(224) 0.087(4) 0.068(4) 0.114(4) 0.046(3) 0.049(3) 0.006(3)
C(225) 0.083(3) 0.097(5) 0.072(3) 0.055(3) 0.027(3) 0.021(3)
C(226) 0.058(3) 0.076(4) 0.043(2) 0.027(2) 0.015(2) 0.000(2)
C(231) 0.045(2) 0.054(3) 0.049(2) -0.0113(19) 0.0178(18) 0.000(2)
C(232) 0.036(6) 0.145(14) 0.134(13) 0.011(8) 0.040(7) 0.051(11)
C(233) 0.060(7) 0.075(8) 0.125(10) -0.034(6) 0.040(7) 0.002(7)
C(234) 0.080(8) 0.111(12) 0.053(6) -0.037(7) 0.047(5) -0.017(7)
C(235) 0.049(8) 0.26(3) 0.086(9) -0.073(12) 0.023(7) -0.029(14)
C(236) 0.117(11) 0.137(15) 0.153(13) -0.006(10) 0.094(10) 0.078(12)
C(237) 0.135(12) 0.104(12) 0.119(12) -0.027(9) 0.112(11) -0.030(9)
C(251) 0.063(2) 0.030(2) 0.044(2) 0.0129(19) 0.0066(18) 0.0042(18)
C(252) 0.300(11) 0.098(6) 0.268(10) 0.136(7) 0.222(9) 0.129(6)
C(253) 0.146(5) 0.055(4) 0.085(4) 0.046(3) 0.002(3) -0.022(3)
C(254) 0.088(4) 0.060(4) 0.200(7) 0.037(3) -0.057(4) -0.023(4)
C(261) 0.0352(19) 0.029(2) 0.0328(18) 0.0102(15) 0.0107(15) -0.0020(15)
C(262) 0.056(2) 0.045(3) 0.035(2) 0.0124(19) 0.0175(18) 0.0058(17)
C(263) 0.092(4) 0.066(4) 0.058(3) 0.034(3) 0.046(3) 0.018(2)
C(264) 0.075(4) 0.079(4) 0.136(5) 0.007(3) 0.076(4) -0.003(4)
C(265) 0.044(3) 0.122(5) 0.136(5) -0.011(3) 0.039(3) -0.053(4)
C(266) 0.040(2) 0.097(4) 0.068(3) 0.002(2) 0.016(2) -0.037(3)

loop_
_atom_site_label
_atom_site_fract_x
_atom_site_fract_y
_atom_site_fract_z
_atom_site_U_iso_or_equiv
_atom_site_thermal_displace_type
_atom_site_calc_flag
Ti(1) 0.21518(5) 0.23591(3) 0.19900(2) 0.03095(18) Uani ?
Ti(2) 0.20098(5) -0.38238(3) 0.07592(2) 0.03397(19) Uani ?
O(110) 0.14464(16) 0.30726(10) 0.20987(8) 0.0293(6) Uani ?
O(210) 0.25788(17) -0.30618(10) 0.06734(8) 0.0297(7) Uani ?
C(11) 0.2278(3) 0.18472(18) 0.11896(12) 0.0368(12) Uani ?
C(12) 0.3228(3) 0.16391(17) 0.15669(12) 0.0367(10) Uani ?
C(13) 0.3919(3) 0.21544(18) 0.17324(12) 0.0381(12) Uani ?
C(14) 0.3401(3) 0.26769(16) 0.14633(12) 0.0343(10) Uani ?
C(15) 0.2394(3) 0.24826(17) 0.11272(12) 0.0340(12) Uani ?
C(16) 0.1376(4) 0.1444(2) 0.08699(16) 0.0667(17) Uani ?
C(17) 0.3471(4) 0.09910(19) 0.17414(17) 0.0641(16) Uani ?
C(18) 0.5082(3) 0.2149(3) 0.20831(16) 0.0716(17) Uani ?
C(19) 0.3869(4) 0.3317(2) 0.14980(17) 0.0634(16) Uani ?
C(21) 0.2227(3) -0.38721(17) 0.16753(12) 0.0372(10) Uani ?
C(22) 0.1301(3) -0.4261(2) 0.14749(13) 0.0459(12) Uani ?
C(23) 0.1719(3) -0.47623(18) 0.12209(13) 0.0465(14) Uani ?
C(24) 0.2892(3) -0.46790(17) 0.12630(13) 0.0409(10) Uani ?
C(25) 0.3201(3) -0.41289(16) 0.15428(12) 0.0350(10) Uani ?
C(26) 0.2197(4) -0.3305(2) 0.19979(15) 0.0586(14) Uani ?
C(27) 0.0122(3) -0.4201(3) 0.15668(18) 0.0758(19) Uani ?
C(28) 0.1028(4) -0.5304(2) 0.09774(17) 0.0756(18) Uani ?
C(29) 0.3707(4) -0.5111(2) 0.10862(16) 0.0624(16) Uani ?
C(110) 0.1648(3) 0.2888(2) 0.07288(14) 0.0556(14) Uani ?
C(111) 0.0888(2) 0.35685(15) 0.22384(11) 0.0250(9) Uani ?
C(112) 0.1504(2) 0.39921(15) 0.25984(11) 0.0265(9) Uani ?
C(113) 0.0909(3) 0.44637(15) 0.27869(11) 0.0282(10) Uani ?
C(114) -0.0241(3) 0.45229(17) 0.25613(12) 0.0335(10) Uani ?
C(115) -0.0850(2) 0.41437(16) 0.21747(12) 0.0289(9) Uani ?
C(116) -0.0278(2) 0.36369(15) 0.20209(11) 0.0249(9) Uani ?
C(117) 0.0922(4) 0.1691(2) 0.20094(18) 0.0634(16) Uani ?
C(118) 0.3079(4) 0.2093(2) 0.27362(14) 0.0589(14) Uani ?
C(121) 0.2771(3) 0.39445(16) 0.27300(12) 0.0316(10) Uani ?
C(122) 0.3353(3) 0.3547(2) 0.31034(14) 0.0472(12) Uani ?
C(123) 0.4529(3) 0.3552(3) 0.32390(17) 0.0654(16) Uani ?
C(124) 0.5122(3) 0.3957(3) 0.3006(2) 0.0736(18) Uani ?
C(125) 0.4567(3) 0.4352(3) 0.26260(18) 0.0691(17) Uani ?
C(126) 0.3388(3) 0.4342(2) 0.24862(14) 0.0513(12) Uani ?
C(131) 0.1432(3) 0.49163(17) 0.32352(13) 0.0383(10) Uani ?
C(132) 0.2278(6) 0.4622(3) 0.36697(19) 0.136(3) Uani ?
C(133) 0.1973(8) 0.5451(3) 0.3026(2) 0.164(4) Uani ?
C(134) 0.0533(4) 0.5182(3) 0.3489(2) 0.111(2) Uani ?
C(151) -0.2118(3) 0.43021(18) 0.19487(13) 0.0382(12) Uani ?
C(152) -0.2317(3) 0.4429(3) 0.13621(15) 0.0735(18) Uani ?
C(153) -0.2496(3) 0.4878(2) 0.21958(18) 0.0652(14) Uani ?
C(154) -0.2905(3) 0.3787(2) 0.2055(2) 0.080(2) Uani ?
C(161) -0.0834(2) 0.31502(15) 0.16419(12) 0.0281(10) Uani ?
C(162) -0.1335(3) 0.26377(18) 0.18114(14) 0.0416(10) Uani ?
C(163) -0.1886(3) 0.22066(18) 0.14620(15) 0.0504(14) Uani ?
C(164) -0.1924(3) 0.22747(19) 0.09281(15) 0.0490(12) Uani ?
C(165) -0.1417(3) 0.27684(19) 0.07560(14) 0.0443(12) Uani ?
C(166) -0.0869(3) 0.32064(17) 0.11082(12) 0.0339(10) Uani ?
C(210) 0.4390(3) -0.3889(2) 0.17065(16) 0.0577(12) Uani ?
C(211) 0.2957(3) -0.24953(15) 0.05685(11) 0.0273(9) Uani ?
C(212) 0.3972(3) -0.24531(16) 0.03770(11) 0.0303(9) Uani ?
C(213) 0.4308(3) -0.18716(17) 0.02330(12) 0.0347(10) Uani ?
C(214) 0.3627(3) -0.13713(17) 0.02943(12) 0.0363(10) Uani ?
C(215) 0.2643(3) -0.13966(17) 0.04887(12) 0.0356(10) Uani ?
C(216) 0.2305(3) -0.19766(15) 0.06421(11) 0.0277(9) Uani ?
C(217) 0.0282(3) -0.3794(2) 0.04048(17) 0.0693(16) Uani ?
C(218) 0.2379(4) -0.4345(2) 0.01371(14) 0.0669(16) Uani ?
C(221) 0.4628(3) -0.30270(17) 0.03476(13) 0.0360(10) Uani ?
C(222) 0.4407(3) -0.3401(2) -0.00940(17) 0.0626(14) Uani ?
C(223) 0.5069(4) -0.3910(2) -0.0127(2) 0.0830(19) Uani ?
C(224) 0.5953(5) -0.4065(3) 0.0279(2) 0.086(2) Uani ?
C(225) 0.6166(4) -0.3708(3) 0.0722(2) 0.082(2) Uani ?
C(226) 0.5510(3) -0.3191(2) 0.07551(15) 0.0584(16) Uani ?
C(231) 0.5353(3) -0.1739(2) -0.00141(14) 0.0482(12) Uani ?
C(232) 0.6434(9) -0.2097(8) 0.0245(6) 0.102(6) Uani ?
C(233) 0.5687(10) -0.1031(5) 0.0068(6) 0.084(4) Uani ?
C(234) 0.5051(10) -0.1866(8) -0.0578(4) 0.076(5) Uani ?
C(235) 0.6313(11) -0.1566(12) 0.0394(5) 0.130(9) Uani ?
C(236) 0.5050(12) -0.1217(8) -0.0429(7) 0.126(7) Uani ?
C(237) 0.5645(13) -0.2286(7) -0.0360(6) 0.107(6) Uani ?
C(251) 0.1973(3) -0.07900(18) 0.04973(14) 0.0463(11) Uani ?
C(252) 0.2302(8) -0.0319(3) 0.0144(4) 0.198(5) Uani ?
C(253) 0.2133(5) -0.0521(2) 0.1033(2) 0.099(2) Uani ?
C(254) 0.0677(4) -0.0876(3) 0.0310(3) 0.129(3) Uani ?
C(261) 0.1309(3) -0.20694(16) 0.08877(12) 0.0318(10) Uani ?
C(262) 0.1355(3) -0.19183(18) 0.14049(13) 0.0442(12) Uani ?
C(263) 0.0416(4) -0.1959(2) 0.16249(18) 0.0676(19) Uani ?
C(264) -0.0586(5) -0.2173(3) 0.1335(3) 0.089(2) Uani ?
C(265) -0.0649(4) -0.2349(3) 0.0828(3) 0.098(2) Uani ?
C(266) 0.0289(3) -0.2293(2) 0.06055(17) 0.0677(16) Uani ?
H(114) -0.0632 0.4843 0.2680 0.0440 Uiso calc
H(11A) 0.1994 0.2948 0.0433 0.0720 Uiso calc
H(11B) 0.1552 0.3278 0.0885 0.0720 Uiso calc
H(11C) 0.0922 0.2697 0.0614 0.0720 Uiso calc
H(11D) 0.0567 0.1768 0.2300 0.0820 Uiso calc
H(11E) 0.1272 0.1293 0.2049 0.0820 Uiso calc
H(11F) 0.0361 0.1703 0.1688 0.0820 Uiso calc
H(11G) 0.3757 0.2335 0.2826 0.0770 Uiso calc
H(11H) 0.3276 0.1667 0.2729 0.0770 Uiso calc
H(11I) 0.2625 0.2156 0.2993 0.0770 Uiso calc
H(122) 0.2952 0.3271 0.3267 0.0620 Uiso calc
H(123) 0.4910 0.3278 0.3489 0.0850 Uiso calc
H(124) 0.5909 0.3968 0.3104 0.0960 Uiso calc
H(125) 0.4976 0.4625 0.2463 0.0900 Uiso calc
H(126) 0.3012 0.4605 0.2226 0.0660 Uiso calc
H(13A) 0.2914 0.4479 0.3536 0.1760 Uiso calc
H(13B) 0.1930 0.4282 0.3809 0.1760 Uiso calc
H(13C) 0.2531 0.4917 0.3943 0.1760 Uiso calc
H(13D) 0.1507 0.5579 0.2698 0.2130 Uiso calc
H(13E) 0.2707 0.5334 0.2972 0.2130 Uiso calc
H(13F) 0.2052 0.5784 0.3272 0.2130 Uiso calc
H(13G) 0.0884 0.5399 0.3802 0.1450 Uiso calc
H(13H) 0.0069 0.4858 0.3578 0.1450 Uiso calc
H(13I) 0.0071 0.5461 0.3251 0.1450 Uiso calc
H(15A) -0.3059 0.4600 0.1243 0.0960 Uiso calc
H(15B) -0.2257 0.4053 0.1178 0.0960 Uiso calc
H(15C) -0.1759 0.4714 0.1294 0.0960 Uiso calc
H(15D) -0.2067 0.5224 0.2118 0.0850 Uiso calc
H(15E) -0.2373 0.4826 0.2569 0.0850 Uiso calc
H(15F) -0.3287 0.4948 0.2056 0.0850 Uiso calc
H(15G) -0.2699 0.3668 0.2417 0.1050 Uiso calc
H(15H) -0.2835 0.3441 0.1837 0.1050 Uiso calc
H(15I) -0.3675 0.3930 0.1978 0.1050 Uiso calc
H(162) -0.1298 0.2583 0.2168 0.0540 Uiso calc
H(163) -0.2232 0.1871 0.1583 0.0650 Uiso calc
H(164) -0.2294 0.1985 0.0691 0.0630 Uiso calc
H(165) -0.1436 0.2814 0.0399 0.0580 Uiso calc
H(166) -0.0523 0.3540 0.0985 0.0440 Uiso calc
H(16A) 0.0670 0.1662 0.0793 0.0870 Uiso calc
H(16B) 0.1293 0.1080 0.1065 0.0870 Uiso calc
H(16C) 0.1591 0.1334 0.0548 0.0870 Uiso calc
H(17A) 0.3996 0.0814 0.1554 0.0830 Uiso calc
H(17B) 0.2780 0.0759 0.1672 0.0830 Uiso calc
H(17C) 0.3793 0.0984 0.2111 0.0830 Uiso calc
H(18A) 0.5642 0.2205 0.1875 0.0930 Uiso calc
H(18B) 0.5205 0.1762 0.2263 0.0930 Uiso calc
H(18C) 0.5139 0.2475 0.2335 0.0930 Uiso calc
H(19A) 0.4402 0.3368 0.1825 0.0830 Uiso calc
H(19B) 0.3262 0.3606 0.1479 0.0830 Uiso calc
H(19C) 0.4243 0.3387 0.1213 0.0830 Uiso calc
H(214) 0.3852 -0.0988 0.0197 0.0470 Uiso calc
H(21A) 0.4727 -0.4044 0.2048 0.0750 Uiso calc
H(21B) 0.4375 -0.3449 0.1717 0.0750 Uiso calc
H(21C) 0.4828 -0.4020 0.1459 0.0750 Uiso calc
H(21D) -0.0119 -0.3567 0.0623 0.0900 Uiso calc
H(21E) -0.0012 -0.4204 0.0360 0.0900 Uiso calc
H(21F) 0.0187 -0.3598 0.0069 0.0900 Uiso calc
H(21G) 0.2142 -0.4124 -0.0186 0.0870 Uiso calc
H(21H) 0.1983 -0.4729 0.0116 0.0870 Uiso calc
H(21I) 0.3179 -0.4420 0.0198 0.0870 Uiso calc
H(222) 0.3806 -0.3308 -0.0370 0.0810 Uiso calc
H(223) 0.4916 -0.4152 -0.0428 0.1080 Uiso calc
H(224) 0.6399 -0.4407 0.0254 0.1110 Uiso calc
H(225) 0.6752 -0.3812 0.1001 0.1070 Uiso calc
H(226) 0.5666 -0.2952 0.1057 0.0760 Uiso calc
H(23A) 0.7076 -0.1929 0.0130 0.1330 Uiso calc
H(23B) 0.6347 -0.2521 0.0146 0.1330 Uiso calc
H(23C) 0.6549 -0.2063 0.0620 0.1330 Uiso calc
H(23D) 0.5766 -0.0925 0.0431 0.1090 Uiso calc
H(23E) 0.5104 -0.0783 -0.0141 0.1090 Uiso calc
H(23F) 0.6391 -0.0959 -0.0038 0.1090 Uiso calc
H(23G) 0.5699 -0.1798 -0.0730 0.0990 Uiso calc
H(23H) 0.4448 -0.1597 -0.0740 0.0990 Uiso calc
H(23I) 0.4808 -0.2284 -0.0633 0.0990 Uiso calc
H(23J) 0.6909 -0.1412 0.0238 0.1690 Uiso calc
H(23K) 0.6579 -0.1919 0.0605 0.1690 Uiso calc
H(23L) 0.6086 -0.1254 0.0611 0.1690 Uiso calc
H(23M) 0.5238 -0.0827 -0.0262 0.1640 Uiso calc
H(23N) 0.4254 -0.1230 -0.0580 0.1640 Uiso calc
H(23O) 0.5472 -0.1273 -0.0699 0.1640 Uiso calc
H(23P) 0.6259 -0.2169 -0.0521 0.1390 Uiso calc
H(23Q) 0.4991 -0.2384 -0.0627 0.1390 Uiso calc
H(23R) 0.5861 -0.2639 -0.0141 0.1390 Uiso calc
H(25A) 0.1837 0.0039 0.0142 0.2580 Uiso calc
H(25B) 0.2199 -0.0481 -0.0205 0.2580 Uiso calc
H(25C) 0.3083 -0.0210 0.0269 0.2580 Uiso calc
H(25D) 0.2921 -0.0433 0.1163 0.1290 Uiso calc
H(25E) 0.1878 -0.0807 0.1263 0.1290 Uiso calc
H(25F) 0.1703 -0.0148 0.1018 0.1290 Uiso calc
H(25G) 0.0313 -0.0482 0.0280 0.1670 Uiso calc
H(25H) 0.0395 -0.1122 0.0560 0.1670 Uiso calc
H(25I) 0.0522 -0.1077 -0.0025 0.1670 Uiso calc
H(262) 0.2038 -0.1785 0.1611 0.0580 Uiso calc
H(263) 0.0463 -0.1842 0.1972 0.0880 Uiso calc
H(264) -0.1222 -0.2198 0.1482 0.1150 Uiso calc
H(265) -0.1322 -0.2506 0.0632 0.1270 Uiso calc
H(266) 0.0233 -0.2408 0.0258 0.0880 Uiso calc
H(26A) 0.2415 -0.3406 0.2364 0.0760 Uiso calc
H(26B) 0.1443 -0.3139 0.1925 0.0760 Uiso calc
H(26C) 0.2713 -0.3006 0.1911 0.0760 Uiso calc
H(27A) -0.0407 -0.4363 0.1271 0.0990 Uiso calc
H(27B) -0.0045 -0.3776 0.1612 0.0990 Uiso calc
H(27C) 0.0061 -0.4426 0.1876 0.0990 Uiso calc
H(28A) 0.1021 -0.5611 0.1240 0.0980 Uiso calc
H(28B) 0.1357 -0.5472 0.0703 0.0980 Uiso calc
H(28C) 0.0266 -0.5174 0.0834 0.0980 Uiso calc
H(29A) 0.4253 -0.4880 0.0947 0.0810 Uiso calc
H(29B) 0.3299 -0.5378 0.0820 0.0810 Uiso calc
H(29C) 0.4089 -0.5351 0.1379 0.0810 Uiso calc

loop_
_geom_bond_atom_site_label_1
_geom_bond_atom_site_label_2
_geom_bond_distance
_geom_bond_publ_flag
Ti(1) O(110) 1.824(2) ?
Ti(1) C(117) 2.088(4) ?
Ti(1) C(118) 2.112(4) ?
Ti(1) C(15) 2.344(3) ?
Ti(1) C(14) 2.347(3) ?
Ti(1) C(11) 2.399(3) ?
Ti(1) C(13) 2.409(3) ?
Ti(1) C(12) 2.444(3) ?
Ti(2) O(210) 1.829(2) ?
Ti(2) C(217) 2.097(4) ?
Ti(2) C(218) 2.103(4) ?
Ti(2) C(25) 2.335(3) ?
Ti(2) C(21) 2.350(3) ?
Ti(2) C(24) 2.398(4) ?
Ti(2) C(22) 2.407(3) ?
Ti(2) C(23) 2.436(4) ?
O(110) C(111) 1.364(4) ?
O(210) C(211) 1.364(4) ?
C(11) C(15) 1.405(5) ?
C(11) C(12) 1.420(5) ?
C(11) C(16) 1.507(5) ?
C(12) C(13) 1.411(5) ?
C(12) C(17) 1.494(5) ?
C(13) C(14) 1.413(5) ?
C(13) C(18) 1.506(5) ?
C(14) C(15) 1.406(5) ?
C(14) C(19) 1.502(5) ?
C(15) C(110) 1.510(5) ?
C(21) C(25) 1.410(5) ?
C(21) C(22) 1.412(5) ?
C(21) C(26) 1.501(5) ?
C(22) C(23) 1.425(6) ?
C(22) C(27) 1.498(5) ?
C(23) C(24) 1.410(5) ?
C(23) C(28) 1.507(5) ?
C(24) C(25) 1.412(5) ?
C(24) C(29) 1.502(5) ?
C(25) C(210) 1.503(5) ?
C(111) C(116) 1.411(4) ?
C(111) C(112) 1.412(4) ?
C(112) C(113) 1.401(4) ?
C(112) C(121) 1.500(4) ?
C(113) C(114) 1.396(4) ?
C(113) C(131) 1.558(4) ?
C(114) C(115) 1.389(4) ?
C(115) C(116) 1.405(4) ?
C(115) C(151) 1.559(4) ?
C(116) C(161) 1.508(4) ?
C(121) C(122) 1.380(5) ?
C(121) C(126) 1.381(5) ?
C(122) C(123) 1.390(5) ?
C(123) C(124) 1.358(7) ?
C(124) C(125) 1.376(7) ?
C(125) C(126) 1.394(5) ?
C(131) C(133) 1.495(7) ?
C(131) C(132) 1.501(5) ?
C(131) C(134) 1.502(5) ?
C(151) C(152) 1.523(5) ?
C(151) C(153) 1.525(5) ?
C(151) C(154) 1.534(6) ?
C(161) C(162) 1.386(5) ?
C(161) C(166) 1.389(4) ?
C(162) C(163) 1.379(5) ?
C(163) C(164) 1.391(5) ?
C(164) C(165) 1.360(5) ?
C(165) C(166) 1.392(5) ?
C(211) C(216) 1.413(4) ?
C(211) C(212) 1.420(4) ?
C(212) C(213) 1.406(5) ?
C(212) C(221) 1.491(5) ?
C(213) C(214) 1.395(5) ?
C(213) C(231) 1.559(5) ?
C(214) C(215) 1.387(5) ?
C(215) C(216) 1.412(5) ?
C(215) C(251) 1.553(5) ?
C(216) C(261) 1.490(4) ?
C(221) C(226) 1.384(5) ?
C(221) C(222) 1.390(5) ?
C(222) C(223) 1.380(6) ?
C(223) C(224) 1.379(7) ?
C(224) C(225) 1.370(7) ?
C(225) C(226) 1.390(6) ?
C(231) C(235) 1.449(12) ?
C(231) C(234) 1.464(10) ?
C(231) C(232) 1.549(12) ?
C(231) C(236) 1.559(12) ?
C(231) C(237) 1.579(12) ?
C(231) C(233) 1.598(11) ?
C(251) C(252) 1.488(7) ?
C(251) C(253) 1.490(6) ?
C(251) C(254) 1.548(6) ?
C(261) C(262) 1.378(5) ?
C(261) C(266) 1.384(5) ?
C(262) C(263) 1.377(6) ?
C(263) C(264) 1.366(7) ?
C(264) C(265) 1.362(7) ?
C(265) C(266) 1.381(6) ?

loop_
_cod_changelog_entry_id
_cod_changelog_entry_author
_cod_changelog_entry_date
_cod_changelog_entry_text
1 'Vaitkus, Antanas' 2022-09-18T00:33:00+03:00 'Updated bibliographic information.'
